data_7115869
loop_
_publ_author_name
'Goutam Nandi'
'Israel Goldberg'

_publ_section_title
;
 Fixation of CO2 in bi-layered coordination networks of zinc
 tetra(4-carboxyphenyl)porphyrin with multi-component [Pr2Na3(NO3)(H2O)3]
 connectors
;
_journal_name_full Chem.Commun.
_journal_page_first 13612
_journal_paper_doi 10.1039/C4cc05601A
_journal_volume 50
_journal_year 2014
_chemical_formula_moiety 'C97 H54 N9 Na4 O26 Sm2 Zn2'
_chemical_formula_sum 'C97 H54 N9 Na4 O26 Sm2 Zn2'
_chemical_formula_weight 2284.96
_chemical_name_systematic
; 
 ? 
;
_space_group_IT_number 12
_symmetry_cell_setting monoclinic
_symmetry_space_group_name_Hall '-C 2y'
_symmetry_space_group_name_H-M 'C 1 2/m 1'
_atom_sites_solution_hydrogens geom
_atom_sites_solution_primary direct
_atom_sites_solution_secondary difmap
_audit_creation_method SHELXL-97
_cell_angle_alpha 90.00
_cell_angle_beta 110.1980(9)
_cell_angle_gamma 90.00
_cell_formula_units_Z 4
_cell_length_a 32.8029(17)
_cell_length_b 35.0128(18)
_cell_length_c 11.4791(5)
_cell_measurement_reflns_used 9470
_cell_measurement_temperature 110(2)
_cell_measurement_theta_max 25.38
_cell_measurement_theta_min 1.76
_cell_volume 12373.2(11)
_computing_cell_refinement 'Saint, Bruker-AXS'
_computing_data_collection 'Apex2, Bruker-AXS'
_computing_data_reduction 'Saint, Bruker-AXS'
_computing_structure_refinement 'SHELXL-97 (Sheldrick, 2008)'
_computing_structure_solution 'SHELXTL-2013 (Sheldrick, 2008)'
_diffrn_ambient_temperature 110(2)
_diffrn_detector_area_resol_mean 1.75
_diffrn_measured_fraction_theta_full 0.984
_diffrn_measured_fraction_theta_max 0.984
_diffrn_measurement_device_type 'ApexDuo, Bruker-AXS'
_diffrn_measurement_method '1.0 deg. \f and \w scans'
_diffrn_radiation_monochromator graphite
_diffrn_radiation_source 'fine-focus sealed tube'
_diffrn_radiation_type MoK\a
_diffrn_radiation_wavelength 0.71073
_diffrn_reflns_av_R_equivalents 0.0340
_diffrn_reflns_av_sigmaI/netI 0.0402
_diffrn_reflns_limit_h_max 38
_diffrn_reflns_limit_h_min -33
_diffrn_reflns_limit_k_max 38
_diffrn_reflns_limit_k_min -41
_diffrn_reflns_limit_l_max 9
_diffrn_reflns_limit_l_min -13
_diffrn_reflns_number 43885
_diffrn_reflns_theta_full 25.38
_diffrn_reflns_theta_max 25.38
_diffrn_reflns_theta_min 1.76
_diffrn_standards_number 0
_exptl_absorpt_coefficient_mu 1.395
_exptl_absorpt_correction_T_max 0.8730
_exptl_absorpt_correction_T_min 0.7217
_exptl_absorpt_correction_type multi-scan
_exptl_absorpt_process_details 'Sadabs, Bruker-AXS'
_exptl_crystal_colour red
_exptl_crystal_density_diffrn 1.227
_exptl_crystal_density_method 'not measured'
_exptl_crystal_description prism
_exptl_crystal_F_000 4540
_exptl_crystal_size_max 0.25
_exptl_crystal_size_mid 0.20
_exptl_crystal_size_min 0.10
_platon_squeeze_details
;
 disordered DMA + water solvent.
;
_refine_diff_density_max 1.876
_refine_diff_density_min -1.054
_refine_diff_density_rms 0.110
_refine_ls_extinction_method none
_refine_ls_goodness_of_fit_ref 1.087
_refine_ls_hydrogen_treatment constr
_refine_ls_matrix_type full
_refine_ls_number_parameters 649
_refine_ls_number_reflns 11388
_refine_ls_number_restraints 247
_refine_ls_restrained_S_all 1.081
_refine_ls_R_factor_all 0.0465
_refine_ls_R_factor_gt 0.0384
_refine_ls_shift/su_max 0.002
_refine_ls_shift/su_mean 0.000
_refine_ls_structure_factor_coef Fsqd
_refine_ls_weighting_details 'calc w=1/[\s^2^(Fo^2^)+(0.0645P)^2^+9.7661P] where P=(Fo^2^+2Fc^2^)/3'
_refine_ls_weighting_scheme calc
_refine_ls_wR_factor_gt 0.1056
_refine_ls_wR_factor_ref 0.1088
_reflns_number_gt 9470
_reflns_number_total 11388
_reflns_threshold_expression >2sigma(I)
_cod_data_source_file c4cc05601a1.cif
_cod_data_source_block gt43sq(4)
_cod_original_sg_symbol_H-M 'C 2/m'
_cod_database_code 7115869

loop_
_symmetry_equiv_pos_as_xyz
'x, y, z'
'-x, y, -z'
'x+1/2, y+1/2, z'
'-x+1/2, y+1/2, -z'
'-x, -y, -z'
'x, -y, z'
'-x+1/2, -y+1/2, -z'
'x+1/2, -y+1/2, z'

loop_
_atom_site_label
_atom_site_type_symbol
_atom_site_fract_x
_atom_site_fract_y
_atom_site_fract_z
_atom_site_U_iso_or_equiv
_atom_site_adp_type
_atom_site_occupancy
_atom_site_symmetry_multiplicity
_atom_site_calc_flag
_atom_site_refinement_flags
Sm1 Sm 0.205378(8) 0.0000 0.78887(2) 0.01072(8) Uani 1 2 d SU
Sm2 Sm 0.262709(8) 0.0000 1.23385(2) 0.01112(8) Uani 1 2 d SU
Zn3 Zn -0.036691(13) -0.262435(12) 0.70667(3) 0.01235(11) Uani 1 1 d U
Na4 Na -0.25077(5) -0.07734(4) 0.98946(11) 0.0163(3) Uani 1 1 d U
Na5 Na -0.17572(7) -0.5000 1.00371(17) 0.0217(5) Uani 1 2 d SU
Na6 Na -0.23190(8) 0.0000 0.49452(16) 0.0228(5) Uani 1 2 d SU
O7 O -0.22499(8) -0.45778(7) 0.8663(2) 0.0141(5) Uani 1 1 d U
O8 O -0.26200(8) -0.45845(7) 0.6657(2) 0.0139(5) Uani 1 1 d U
O9 O -0.23592(8) -0.06826(7) 0.8132(2) 0.0170(6) Uani 1 1 d U
O10 O 0.18264(12) 0.0000 1.1204(3) 0.0187(8) Uani 1 2 d SU
O11 O -0.23257(8) -0.04177(7) 0.6424(2) 0.0152(6) Uani 1 1 d U
O12 O 0.18803(8) -0.45916(7) 0.8477(2) 0.0153(6) Uani 1 1 d U
O13 O 0.17544(9) -0.45790(8) 0.6465(2) 0.0208(6) Uani 1 1 d U
O14 O 0.15603(11) 0.0000 0.9108(3) 0.0218(8) Uani 1 2 d SU
O15 O 0.22663(11) 0.0000 1.0108(3) 0.0180(8) Uani 1 2 d SU
O16 O 0.14574(8) -0.04216(7) 0.6677(2) 0.0181(6) Uani 1 1 d U
O17 O 0.19120(8) -0.06840(7) 0.8365(2) 0.0174(6) Uani 1 1 d U
O18 O -0.31197(15) 0.0000 0.4454(3) 0.0340(10) Uani 1 2 d SU
H18 H -0.3238 -0.0214 0.4631 0.041 Uiso 1 1 d R
O19 O -0.01460(14) -0.25576(11) 0.8975(3) 0.0631(12) Uani 1 1 d U
O20 O -0.25817(13) -0.14026(10) 0.9964(3) 0.0593(10) Uani 1 1 d U
O21 O -0.15589(18) 0.0000 0.5484(6) 0.072(2) Uani 1 2 d SU
H21 H -0.1555 -0.0214 0.5923 0.086 Uiso 1 1 d R
O22 O -0.1098(3) -0.5000 1.0111(9) 0.054(4) Uiso 1 2 d SU
H22A H -0.0936 -0.5000 1.0922 0.081 Uiso 1 2 d SR
H22B H -0.0937 -0.5000 0.9614 0.081 Uiso 1 2 d SR
N23 N -0.03915(10) -0.32105(9) 0.6923(3) 0.0139(6) Uani 1 1 d U
N24 N -0.03991(10) -0.20423(9) 0.6730(2) 0.0134(6) Uani 1 1 d U
N25 N 0.02179(10) -0.26346(8) 0.6761(2) 0.0122(6) Uani 1 1 d U
N26 N -0.10296(10) -0.26224(8) 0.6718(2) 0.0131(6) Uani 1 1 d U
N27 N 0.18625(17) 0.0000 1.0140(4) 0.0289(11) Uani 1 2 d SU
C29 C -0.23118(12) -0.44593(10) 0.7563(3) 0.0135(8) Uani 1 1 d U
C30 C -0.22374(12) -0.06936(11) 0.7181(3) 0.0148(8) Uani 1 1 d U
C31 C -0.20164(12) -0.41626(10) 0.7358(3) 0.0128(8) Uani 1 1 d U
C32 C -0.19875(12) -0.10250(11) 0.6995(3) 0.0168(8) Uani 1 1 d U
C33 C -0.12853(12) -0.29346(11) 0.6674(3) 0.0165(8) Uani 1 1 d U
C34 C 0.16662(12) -0.44660(11) 0.7391(3) 0.0159(8) Uani 1 1 d U
C35 C 0.12785(12) -0.10380(11) 0.7240(3) 0.0166(8) Uani 1 1 d U
C36 C -0.00486(12) -0.34469(10) 0.7002(3) 0.0134(7) Uani 1 1 d U
C37 C 0.15709(12) -0.06982(11) 0.7439(3) 0.0164(8) Uani 1 1 d U
C38 C 0.13174(12) -0.41807(11) 0.7230(3) 0.0146(8) Uani 1 1 d U
C39 C -0.07233(12) -0.34393(10) 0.7015(3) 0.0143(8) Uani 1 1 d U
C40 C -0.14507(12) -0.36071(11) 0.7025(3) 0.0213(8) Uani 1 1 d U
C41 C 0.04602(12) -0.23240(11) 0.6699(3) 0.0169(8) Uani 1 1 d U
C42 C -0.00430(12) -0.18146(11) 0.6884(3) 0.0161(8) Uani 1 1 d U
C43 C 0.06748(12) -0.36291(11) 0.6979(3) 0.0143(8) Uani 1 1 d U
C44 C -0.18722(14) -0.13206(11) 0.7864(3) 0.0232(9) Uani 1 1 d U
H44 H -0.1974 -0.1319 0.8544 0.028 Uiso 1 1 calc R
C45 C -0.07228(13) -0.18085(11) 0.6794(3) 0.0169(8) Uani 1 1 d U
C46 C 0.06937(12) -0.16435(11) 0.6956(3) 0.0186(8) Uani 1 1 d U
C47 C -0.14560(13) -0.16245(11) 0.6741(3) 0.0192(8) Uani 1 1 d U
C48 C -0.11389(12) -0.33147(11) 0.6883(3) 0.0142(8) Uani 1 1 d U
C49 C -0.05734(13) -0.38308(11) 0.7186(3) 0.0208(8) Uani 1 1 d U
H49 H -0.0735 -0.4045 0.7290 0.025 Uiso 1 1 calc R
C50 C 0.04530(12) -0.29515(11) 0.6686(3) 0.0148(8) Uani 1 1 d U
C51 C 0.03418(12) -0.33282(11) 0.6872(3) 0.0149(8) Uani 1 1 d U
C52 C -0.05648(13) -0.14216(11) 0.7024(3) 0.0217(9) Uani 1 1 d U
H52 H -0.0726 -0.1204 0.7107 0.026 Uiso 1 1 calc R
C53 C -0.12895(12) -0.23080(11) 0.6586(3) 0.0167(8) Uani 1 1 d U
C54 C 0.08441(13) -0.28305(12) 0.6484(4) 0.0238(9) Uani 1 1 d U
H54 H 0.1058 -0.2993 0.6364 0.029 Uiso 1 1 calc R
C55 C -0.01470(13) -0.14265(11) 0.7098(3) 0.0216(9) Uani 1 1 d U
H55 H 0.0044 -0.1214 0.7260 0.026 Uiso 1 1 calc R
C56 C -0.11453(13) -0.19248(11) 0.6686(3) 0.0179(8) Uani 1 1 d U
C57 C 0.08507(13) -0.24515(12) 0.6498(4) 0.0239(9) Uani 1 1 d U
H57 H 0.1071 -0.2293 0.6396 0.029 Uiso 1 1 calc R
C58 C -0.20376(14) -0.40554(13) 0.6189(3) 0.0265(10) Uani 1 1 d U
H58 H -0.2248 -0.4169 0.5485 0.032 Uiso 1 1 calc R
C59 C -0.16094(14) -0.16167(12) 0.7740(4) 0.0260(10) Uani 1 1 d U
H59 H -0.1532 -0.1816 0.8338 0.031 Uiso 1 1 calc R
C60 C -0.01667(13) -0.38374(11) 0.7172(3) 0.0200(8) Uani 1 1 d U
H60 H 0.0011 -0.4057 0.7257 0.024 Uiso 1 1 calc R
C61 C 0.09147(13) -0.10674(12) 0.6195(3) 0.0246(9) Uani 1 1 d U
H61 H 0.0862 -0.0880 0.5560 0.030 Uiso 1 1 calc R
C62 C 0.03571(12) -0.19421(11) 0.6840(3) 0.0160(8) Uani 1 1 d U
C63 C -0.17300(14) -0.24296(12) 0.6389(4) 0.0297(10) Uani 1 1 d U
H63 H -0.1976 -0.2269 0.6246 0.036 Uiso 1 1 calc R
C64 C 0.06252(14) -0.13627(12) 0.6051(3) 0.0271(10) Uani 1 1 d U
H64 H 0.0375 -0.1375 0.5322 0.033 Uiso 1 1 calc R
C65 C -0.18494(14) -0.10352(11) 0.5978(3) 0.0217(9) Uani 1 1 d U
H65 H -0.1933 -0.0839 0.5370 0.026 Uiso 1 1 calc R
C66 C -0.17125(17) -0.39819(16) 0.8366(4) 0.0443(17) Uani 1 1 d U
H66 H -0.1693 -0.4049 0.9186 0.053 Uiso 1 1 calc R
C67 C -0.17247(13) -0.28126(12) 0.6448(4) 0.0264(9) Uani 1 1 d U
H67 H -0.1967 -0.2974 0.6358 0.032 Uiso 1 1 calc R
C68 C 0.10766(15) -0.16268(13) 0.7974(4) 0.0363(12) Uani 1 1 d U
H68 H 0.1141 -0.1823 0.8582 0.044 Uiso 1 1 calc R
C69 C -0.14421(17) -0.37087(16) 0.8186(4) 0.0433(16) Uani 1 1 d U
H69 H -0.1242 -0.3585 0.8889 0.052 Uiso 1 1 calc R
C70 C -0.17575(14) -0.37847(12) 0.6025(3) 0.0273(10) Uani 1 1 d U
H70 H -0.1775 -0.3718 0.5207 0.033 Uiso 1 1 calc R
C71 C 0.13641(14) -0.13276(13) 0.8111(4) 0.0336(11) Uani 1 1 d U
H71 H 0.1624 -0.1321 0.8813 0.040 Uiso 1 1 calc R
C72 C -0.15874(13) -0.13348(12) 0.5857(3) 0.0224(9) Uani 1 1 d U
H72 H -0.1496 -0.1342 0.5156 0.027 Uiso 1 1 calc R
C73 C 0.11124(15) -0.40097(14) 0.6116(4) 0.0356(12) Uani 1 1 d U
H73 H 0.1187 -0.4079 0.5415 0.043 Uiso 1 1 calc R
C74 C 0.07953(16) -0.37350(14) 0.5994(4) 0.0392(13) Uani 1 1 d U
H74 H 0.0658 -0.3618 0.5210 0.047 Uiso 1 1 calc R
C75 C 0.08730(17) -0.38165(16) 0.8103(4) 0.0497(16) Uani 1 1 d U
H75 H 0.0788 -0.3757 0.8793 0.060 Uiso 1 1 calc R
C76 C 0.0000 -0.2644(2) 1.0000 0.047(2) Uani 1 2 d SU
C77 C 0.11923(17) -0.40875(16) 0.8230(4) 0.0463(15) Uani 1 1 d U
H77 H 0.1326 -0.4210 0.9007 0.056 Uiso 1 1 calc R

loop_
_atom_site_aniso_label
_atom_site_aniso_U_11
_atom_site_aniso_U_22
_atom_site_aniso_U_33
_atom_site_aniso_U_23
_atom_site_aniso_U_13
_atom_site_aniso_U_12
Sm1 0.00861(15) 0.00570(15) 0.01875(13) 0.000 0.00585(10) 0.000
Sm2 0.00961(15) 0.00547(15) 0.02000(13) 0.000 0.00730(11) 0.000
Zn3 0.0097(2) 0.0074(2) 0.02101(19) -0.00011(16) 0.00670(17) -0.00017(17)
Na4 0.0180(8) 0.0134(8) 0.0184(6) 0.0004(6) 0.0075(6) 0.0013(6)
Na5 0.0237(13) 0.0141(12) 0.0221(9) 0.000 0.0014(9) 0.000
Na6 0.0407(15) 0.0119(12) 0.0218(10) 0.000 0.0182(10) 0.000
O7 0.0147(14) 0.0103(14) 0.0207(11) 0.0034(10) 0.0107(10) -0.0007(11)
O8 0.0158(14) 0.0102(13) 0.0185(11) -0.0032(10) 0.0096(10) -0.0046(11)
O9 0.0200(15) 0.0125(14) 0.0233(12) 0.0029(10) 0.0136(11) 0.0036(12)
O10 0.0102(19) 0.026(2) 0.0251(17) 0.000 0.0128(15) 0.000
O11 0.0189(15) 0.0112(14) 0.0185(11) 0.0020(10) 0.0104(10) 0.0035(11)
O12 0.0128(14) 0.0133(14) 0.0214(11) 0.0056(10) 0.0077(10) 0.0052(11)
O13 0.0214(16) 0.0198(15) 0.0221(12) -0.0007(11) 0.0087(11) 0.0112(12)
O14 0.0141(18) 0.026(2) 0.0233(16) 0.000 0.0046(14) 0.000
O15 0.0163(18) 0.016(2) 0.0214(16) 0.000 0.0063(14) 0.000
O16 0.0159(15) 0.0122(14) 0.0240(12) 0.0021(10) 0.0040(11) -0.0044(11)
O17 0.0123(14) 0.0141(14) 0.0232(12) 0.0006(10) 0.0029(11) -0.0041(11)
O18 0.041(3) 0.030(3) 0.032(2) 0.000 0.0146(19) 0.000
O19 0.102(3) 0.064(3) 0.0114(15) -0.0012(15) 0.0044(16) 0.002(2)
O20 0.066(3) 0.0427(18) 0.069(2) 0.0026(16) 0.024(2) -0.0133(17)
O21 0.038(3) 0.089(8) 0.086(4) 0.000 0.018(3) 0.000
N23 0.0117(17) 0.0079(16) 0.0240(14) -0.0005(12) 0.0087(13) 0.0016(12)
N24 0.0121(17) 0.0092(16) 0.0201(13) -0.0009(12) 0.0071(12) -0.0002(13)
N25 0.0076(16) 0.0084(16) 0.0197(13) -0.0004(12) 0.0037(12) 0.0004(12)
N26 0.0103(16) 0.0093(16) 0.0219(14) 0.0012(12) 0.0084(12) 0.0013(12)
N27 0.032(3) 0.027(3) 0.029(2) 0.000 0.012(2) 0.000
C29 0.017(2) 0.0060(18) 0.0201(16) -0.0026(14) 0.0091(15) 0.0014(15)
C30 0.015(2) 0.0102(19) 0.0189(16) -0.0016(14) 0.0046(14) -0.0023(16)
C31 0.012(2) 0.011(2) 0.0147(15) -0.0010(14) 0.0036(14) -0.0016(15)
C32 0.012(2) 0.018(2) 0.0217(16) 0.0017(15) 0.0073(15) 0.0064(16)
C33 0.014(2) 0.0125(19) 0.0253(17) -0.0004(15) 0.0098(15) -0.0007(15)
C34 0.012(2) 0.0087(19) 0.0268(17) -0.0015(15) 0.0071(15) -0.0035(15)
C35 0.012(2) 0.012(2) 0.0274(17) -0.0022(15) 0.0088(15) -0.0037(15)
C36 0.0106(19) 0.0107(19) 0.0183(15) -0.0001(14) 0.0043(14) 0.0000(15)
C37 0.017(2) 0.0106(19) 0.0238(17) -0.0021(14) 0.0097(15) 0.0003(15)
C38 0.012(2) 0.013(2) 0.0163(15) -0.0015(14) 0.0017(14) 0.0022(15)
C39 0.0117(19) 0.0086(19) 0.0242(16) -0.0010(15) 0.0083(15) -0.0022(15)
C40 0.021(2) 0.0204(19) 0.0242(16) 0.0008(14) 0.0093(15) -0.0004(15)
C41 0.010(2) 0.014(2) 0.0276(18) 0.0016(15) 0.0075(16) -0.0015(15)
C42 0.016(2) 0.012(2) 0.0182(15) -0.0013(15) 0.0030(15) 0.0004(16)
C43 0.0103(19) 0.0100(19) 0.0220(16) -0.0012(14) 0.0049(15) 0.0017(15)
C44 0.030(3) 0.017(2) 0.0288(18) 0.0076(16) 0.0187(18) 0.0066(18)
C45 0.017(2) 0.0089(19) 0.0249(17) 0.0010(15) 0.0077(16) 0.0018(15)
C46 0.012(2) 0.012(2) 0.0317(18) 0.0003(16) 0.0081(16) -0.0036(16)
C47 0.018(2) 0.011(2) 0.0330(19) 0.0010(16) 0.0143(17) 0.0007(16)
C48 0.0121(19) 0.0140(19) 0.0173(15) -0.0014(14) 0.0062(14) -0.0031(15)
C49 0.019(2) 0.011(2) 0.0321(19) 0.0038(16) 0.0090(17) -0.0032(17)
C50 0.011(2) 0.0113(19) 0.0231(16) -0.0003(15) 0.0072(15) 0.0029(15)
C51 0.016(2) 0.0114(19) 0.0171(15) 0.0009(14) 0.0049(15) 0.0012(15)
C52 0.022(2) 0.010(2) 0.0328(19) -0.0044(16) 0.0099(17) 0.0019(17)
C53 0.0101(19) 0.016(2) 0.0253(17) 0.0025(15) 0.0078(15) 0.0040(15)
C54 0.016(2) 0.017(2) 0.043(2) -0.0015(18) 0.0165(18) 0.0026(17)
C55 0.019(2) 0.011(2) 0.036(2) -0.0019(16) 0.0101(17) -0.0027(16)
C56 0.018(2) 0.011(2) 0.0274(17) 0.0019(15) 0.0119(16) 0.0052(16)
C57 0.013(2) 0.025(2) 0.038(2) 0.0019(18) 0.0145(17) -0.0036(18)
C58 0.027(3) 0.031(3) 0.0197(17) -0.0020(17) 0.0067(17) -0.016(2)
C59 0.031(3) 0.020(2) 0.0337(19) 0.0126(18) 0.0195(19) 0.0136(19)
C60 0.014(2) 0.018(2) 0.0239(19) 0.0054(16) 0.0034(17) 0.0034(16)
C61 0.023(2) 0.026(2) 0.0233(17) 0.0057(17) 0.0060(16) -0.0103(18)
C62 0.013(2) 0.012(2) 0.0210(16) 0.0010(15) 0.0033(15) -0.0050(15)
C63 0.015(2) 0.019(2) 0.059(3) 0.002(2) 0.018(2) 0.0062(18)
C64 0.024(2) 0.028(3) 0.0248(18) 0.0022(17) 0.0029(17) -0.0152(19)
C65 0.030(3) 0.015(2) 0.0261(18) 0.0047(16) 0.0175(17) 0.0073(18)
C66 0.056(4) 0.053(4) 0.0171(18) -0.001(2) 0.006(2) -0.012(3)
C67 0.014(2) 0.016(2) 0.052(2) -0.0031(19) 0.0156(19) -0.0026(17)
C68 0.026(3) 0.024(3) 0.042(2) 0.018(2) -0.0089(19) -0.013(2)
C69 0.041(3) 0.041(4) 0.0406(18) 0.009(2) 0.006(2) -0.003(3)
C70 0.034(3) 0.031(3) 0.0172(16) 0.0033(17) 0.0092(17) -0.016(2)
C71 0.021(2) 0.024(3) 0.040(2) 0.0163(19) -0.0092(19) -0.0120(19)
C72 0.028(2) 0.020(2) 0.0261(17) 0.0021(16) 0.0170(17) 0.0046(18)
C73 0.039(3) 0.043(3) 0.0247(19) -0.0028(19) 0.0100(19) 0.024(2)
C74 0.040(3) 0.048(3) 0.0265(19) 0.007(2) 0.0072(19) 0.031(2)
C75 0.052(4) 0.067(4) 0.029(2) -0.005(2) 0.012(2) 0.040(3)
C76 0.078(6) 0.027(4) 0.027(3) 0.000 0.004(3) 0.000
C77 0.044(3) 0.066(4) 0.0233(19) 0.004(2) 0.005(2) 0.037(3)

loop_
_atom_type_symbol
_atom_type_description
_atom_type_scat_dispersion_real
_atom_type_scat_dispersion_imag
_atom_type_scat_source
C C 0.0033 0.0016 'International Tables Vol C Tables 4.2.6.8 and 6.1.1.4'
H H 0.0000 0.0000 'International Tables Vol C Tables 4.2.6.8 and 6.1.1.4'
N N 0.0061 0.0033 'International Tables Vol C Tables 4.2.6.8 and 6.1.1.4'
O O 0.0106 0.0060 'International Tables Vol C Tables 4.2.6.8 and 6.1.1.4'
Na Na 0.0362 0.0249 'International Tables Vol C Tables 4.2.6.8 and 6.1.1.4'
Zn Zn 0.2839 1.4301 'International Tables Vol C Tables 4.2.6.8 and 6.1.1.4'
Sm Sm -0.1638 3.4418 'International Tables Vol C Tables 4.2.6.8 and 6.1.1.4'

loop_
_geom_angle_atom_site_label_1
_geom_angle_atom_site_label_2
_geom_angle_atom_site_label_3
_geom_angle
_geom_angle_site_symmetry_1
_geom_angle_site_symmetry_3
O15 Sm1 O16 118.89(8) . 6
O15 Sm1 O16 118.89(8) . .
O16 Sm1 O16 73.68(12) 6 .
O15 Sm1 O14 53.63(11) . .
O16 Sm1 O14 76.86(8) 6 .
O16 Sm1 O14 76.86(8) . .
O15 Sm1 O8 125.04(8) . 8_545
O16 Sm1 O8 116.05(7) 6 8_545
O16 Sm1 O8 75.19(8) . 8_545
O14 Sm1 O8 143.74(6) . 8_545
O15 Sm1 O8 125.04(8) . 3
O16 Sm1 O8 75.19(8) 6 3
O16 Sm1 O8 116.05(7) . 3
O14 Sm1 O8 143.74(6) . 3
O8 Sm1 O8 70.80(11) 8_545 3
O15 Sm1 O17 77.19(5) . .
O16 Sm1 O17 121.28(8) 6 .
O16 Sm1 O17 52.15(8) . .
O14 Sm1 O17 70.96(6) . .
O8 Sm1 O17 73.74(8) 8_545 .
O8 Sm1 O17 144.53(8) 3 .
O15 Sm1 O17 77.19(5) . 6
O16 Sm1 O17 52.15(8) 6 6
O16 Sm1 O17 121.28(8) . 6
O14 Sm1 O17 70.97(6) . 6
O8 Sm1 O17 144.53(8) 8_545 6
O8 Sm1 O17 73.73(8) 3 6
O17 Sm1 O17 141.70(11) . 6
O15 Sm1 O7 74.86(8) . 3
O16 Sm1 O7 106.52(8) 6 3
O16 Sm1 O7 164.72(8) . 3
O14 Sm1 O7 118.29(8) . 3
O8 Sm1 O7 91.54(8) 8_545 3
O8 Sm1 O7 50.92(7) 3 3
O17 Sm1 O7 131.82(8) . 3
O17 Sm1 O7 66.11(8) 6 3
O15 Sm1 O7 74.86(8) . 8_545
O16 Sm1 O7 164.72(8) 6 8_545
O16 Sm1 O7 106.52(8) . 8_545
O14 Sm1 O7 118.29(8) . 8_545
O8 Sm1 O7 50.92(7) 8_545 8_545
O8 Sm1 O7 91.54(8) 3 8_545
O17 Sm1 O7 66.11(8) . 8_545
O17 Sm1 O7 131.82(8) 6 8_545
O7 Sm1 O7 69.12(11) 3 8_545
O15 Sm1 C37 97.55(8) . .
O16 Sm1 C37 97.35(10) 6 .
O16 Sm1 C37 26.29(9) . .
O14 Sm1 C37 70.91(8) . .
O8 Sm1 C37 73.77(9) 8_545 .
O8 Sm1 C37 135.27(9) 3 .
O17 Sm1 C37 25.90(9) . .
O17 Sm1 C37 135.61(10) 6 .
O7 Sm1 C37 155.74(9) 3 .
O7 Sm1 C37 86.70(9) 8_545 .
O15 Sm1 C37 97.55(8) . 6
O16 Sm1 C37 26.29(9) 6 6
O16 Sm1 C37 97.35(10) . 6
O14 Sm1 C37 70.91(8) . 6
O8 Sm1 C37 135.27(9) 8_545 6
O8 Sm1 C37 73.78(9) 3 6
O17 Sm1 C37 135.61(10) . 6
O17 Sm1 C37 25.90(9) 6 6
O7 Sm1 C37 86.70(9) 3 6
O7 Sm1 C37 155.74(9) 8_545 6
C37 Sm1 C37 117.37(15) . 6
O15 Sm2 O11 117.47(8) . 5_557
O15 Sm2 O11 117.47(8) . 2_557
O11 Sm2 O11 72.59(11) 5_557 2_557
O15 Sm2 O10 53.59(11) . .
O11 Sm2 O10 75.05(8) 5_557 .
O11 Sm2 O10 75.04(8) 2_557 .
O15 Sm2 O13 126.05(8) . 4_557
O11 Sm2 O13 75.24(9) 5_557 4_557
O11 Sm2 O13 116.30(8) 2_557 4_557
O10 Sm2 O13 142.62(7) . 4_557
O15 Sm2 O13 126.05(8) . 7_547
O11 Sm2 O13 116.30(8) 5_557 7_547
O11 Sm2 O13 75.24(9) 2_557 7_547
O10 Sm2 O13 142.62(7) . 7_547
O13 Sm2 O13 72.25(13) 4_557 7_547
O15 Sm2 O9 76.60(6) . 2_557
O11 Sm2 O9 120.10(8) 5_557 2_557
O11 Sm2 O9 52.22(7) 2_557 2_557
O10 Sm2 O9 70.40(6) . 2_557
O13 Sm2 O9 145.82(9) 4_557 2_557
O13 Sm2 O9 73.60(9) 7_547 2_557
O15 Sm2 O9 76.60(6) . 5_557
O11 Sm2 O9 52.22(7) 5_557 5_557
O11 Sm2 O9 120.10(8) 2_557 5_557
O10 Sm2 O9 70.40(6) . 5_557
O13 Sm2 O9 73.60(9) 4_557 5_557
O13 Sm2 O9 145.82(9) 7_547 5_557
O9 Sm2 O9 140.50(12) 2_557 5_557
O15 Sm2 O12 75.73(8) . 4_557
O11 Sm2 O12 107.91(8) 5_557 4_557
O11 Sm2 O12 165.38(8) 2_557 4_557
O10 Sm2 O12 119.45(8) . 4_557
O13 Sm2 O12 51.52(7) 4_557 4_557
O13 Sm2 O12 92.01(8) 7_547 4_557
O9 Sm2 O12 131.50(8) 2_557 4_557
O9 Sm2 O12 67.23(8) 5_557 4_557
O15 Sm2 O12 75.73(8) . 7_547
O11 Sm2 O12 165.38(8) 5_557 7_547
O11 Sm2 O12 107.91(8) 2_557 7_547
O10 Sm2 O12 119.45(8) . 7_547
O13 Sm2 O12 92.01(8) 4_557 7_547
O13 Sm2 O12 51.52(7) 7_547 7_547
O9 Sm2 O12 67.23(8) 2_557 7_547
O9 Sm2 O12 131.50(8) 5_557 7_547
O12 Sm2 O12 67.78(11) 4_557 7_547
O15 Sm2 N27 27.54(12) . .
O11 Sm2 N27 95.94(10) 5_557 .
O11 Sm2 N27 95.94(10) 2_557 .
O10 Sm2 N27 26.05(12) . .
O13 Sm2 N27 141.05(7) 4_557 .
O13 Sm2 N27 141.05(7) 7_547 .
O9 Sm2 N27 71.39(6) 2_557 .
O9 Sm2 N27 71.39(6) 5_557 .
O12 Sm2 N27 98.51(10) 4_557 .
O12 Sm2 N27 98.51(10) 7_547 .
O15 Sm2 C30 96.61(8) . 2_557
O11 Sm2 C30 95.55(9) 5_557 2_557
O11 Sm2 C30 25.85(9) 2_557 2_557
O10 Sm2 C30 69.13(8) . 2_557
O13 Sm2 C30 136.08(9) 4_557 2_557
O13 Sm2 C30 74.21(10) 7_547 2_557
O9 Sm2 C30 26.45(9) 2_557 2_557
O9 Sm2 C30 133.57(9) 5_557 2_557
O12 Sm2 C30 156.32(9) 4_557 2_557
O12 Sm2 C30 88.69(9) 7_547 2_557
N27 Sm2 C30 81.84(9) . 2_557
N23 Zn3 N25 88.97(12) . .
N23 Zn3 O19 100.80(13) . .
N25 Zn3 O19 100.09(15) . .
N23 Zn3 N26 88.76(12) . .
N25 Zn3 N26 160.36(11) . .
O19 Zn3 N26 99.50(15) . .
N23 Zn3 N24 165.59(11) . .
N25 Zn3 N24 88.63(12) . .
O19 Zn3 N24 93.61(13) . .
N26 Zn3 N24 88.75(12) . .
O20 Na4 O9 103.39(13) . .
O20 Na4 O17 100.13(12) . 2_557
O9 Na4 O17 112.33(11) . 2_557
O20 Na4 O7 114.57(13) . 7_447
O9 Na4 O7 140.18(11) . 7_447
O17 Na4 O7 73.40(9) 2_557 7_447
O20 Na4 O12 117.68(13) . 8_445
O9 Na4 O12 73.38(9) . 8_445
O17 Na4 O12 139.80(11) 2_557 8_445
O7 Na4 O12 78.57(9) 7_447 8_445
O20 Na4 O15 170.49(14) . 5_557
O9 Na4 O15 73.55(10) . 5_557
O17 Na4 O15 73.36(10) 2_557 5_557
O7 Na4 O15 70.74(9) 7_447 5_557
O12 Na4 O15 70.49(9) 8_445 5_557
O20 Na4 Na5 130.91(12) . 7_447
O9 Na4 Na5 105.27(8) . 7_447
O17 Na4 Na5 104.60(8) 2_557 7_447
O7 Na4 Na5 39.44(7) 7_447 7_447
O12 Na4 Na5 39.97(6) 8_445 7_447
O15 Na4 Na5 58.33(8) 5_557 7_447
O20 Na4 Sm2 140.66(10) . 5_557
O9 Na4 Sm2 43.32(7) . 5_557
O17 Na4 Sm2 111.35(8) 2_557 5_557
O7 Na4 Sm2 97.08(7) 7_447 5_557
O12 Na4 Sm2 44.46(6) 8_445 5_557
O15 Na4 Sm2 41.45(6) 5_557 5_557
Na5 Na4 Sm2 63.46(4) 7_447 5_557
O20 Na4 Sm1 137.05(10) . 5_557
O9 Na4 Sm1 110.88(8) . 5_557
O17 Na4 Sm1 43.17(7) 2_557 5_557
O7 Na4 Sm1 45.25(6) 7_447 5_557
O12 Na4 Sm1 96.81(7) 8_445 5_557
O15 Na4 Sm1 40.90(6) 5_557 5_557
Na5 Na4 Sm1 63.19(4) 7_447 5_557
Sm2 Na4 Sm1 81.89(3) 5_557 5_557
O22 Na5 O7 118.6(2) . .
O22 Na5 O7 118.6(2) . 6_545
O7 Na5 O7 77.93(13) . 6_545
O22 Na5 O12 113.2(2) . 2_557
O7 Na5 O12 81.65(9) . 2_557
O7 Na5 O12 127.98(13) 6_545 2_557
O22 Na5 O12 113.2(2) . 5_547
O7 Na5 O12 127.98(13) . 5_547
O7 Na5 O12 81.65(9) 6_545 5_547
O12 Na5 O12 74.41(13) 2_557 5_547
O22 Na5 Na4 131.90(4) . 4_447
O7 Na5 Na4 100.08(9) . 4_447
O7 Na5 Na4 40.59(6) 6_545 4_447
O12 Na5 Na4 98.90(9) 2_557 4_447
O12 Na5 Na4 41.95(7) 5_547 4_447
O22 Na5 Na4 131.90(4) . 7_447
O7 Na5 Na4 40.59(6) . 7_447
O7 Na5 Na4 100.08(9) 6_545 7_447
O12 Na5 Na4 41.95(7) 2_557 7_447
O12 Na5 Na4 98.90(9) 5_547 7_447
Na4 Na5 Na4 95.97(7) 4_447 7_447
O22 Na5 Sm1 144.9(3) . 3_445
O7 Na5 Sm1 41.94(7) . 3_445
O7 Na5 Sm1 41.94(7) 6_545 3_445
O12 Na5 Sm1 94.30(9) 2_557 3_445
O12 Na5 Sm1 94.30(9) 5_547 3_445
Na4 Na5 Sm1 58.62(4) 4_447 3_445
Na4 Na5 Sm1 58.62(4) 7_447 3_445
O22 Na5 Sm2 137.7(3) . 3_445
O7 Na5 Sm2 93.37(9) . 3_445
O7 Na5 Sm2 93.37(9) 6_545 3_445
O12 Na5 Sm2 40.75(7) 2_557 3_445
O12 Na5 Sm2 40.75(7) 5_547 3_445
Na4 Na5 Sm2 58.41(4) 4_447 3_445
Na4 Na5 Sm2 58.41(4) 7_447 3_445
Sm1 Na5 Sm2 77.42(4) 3_445 3_445
O11 Na6 O11 81.24(13) 6 .
O11 Na6 O8 174.66(14) 6 7_446
O11 Na6 O8 99.88(9) . 7_446
O11 Na6 O8 99.88(9) 6 4_456
O11 Na6 O8 174.65(14) . 4_456
O8 Na6 O8 78.52(13) 7_446 4_456
O11 Na6 O21 95.00(15) 6 .
O11 Na6 O21 95.00(15) . .
O8 Na6 O21 90.11(14) 7_446 .
O8 Na6 O21 90.11(15) 4_456 .
O11 Na6 O18 83.48(11) 6 .
O11 Na6 O18 83.48(11) . .
O8 Na6 O18 91.44(11) 7_446 .
O8 Na6 O18 91.44(11) 4_456 .
O21 Na6 O18 177.99(17) . .
O11 Na6 Sm2 42.73(7) 6 5_557
O11 Na6 Sm2 42.74(7) . 5_557
O8 Na6 Sm2 136.14(8) 7_446 5_557
O8 Na6 Sm2 136.14(8) 4_456 5_557
O21 Na6 Sm2 111.21(16) . 5_557
O18 Na6 Sm2 66.78(9) . 5_557
O11 Na6 Sm1 137.88(7) 6 5_556
O11 Na6 Sm1 137.88(7) . 5_556
O8 Na6 Sm1 42.94(7) 7_446 5_556
O8 Na6 Sm1 42.94(7) 4_456 5_556
O21 Na6 Sm1 71.15(15) . 5_556
O18 Na6 Sm1 110.86(10) . 5_556
Sm2 Na6 Sm1 177.64(7) 5_557 5_556
C29 O7 Na5 134.9(2) . .
C29 O7 Na4 122.4(2) . 7_447
Na5 O7 Na4 99.98(10) . 7_447
C29 O7 Sm1 91.5(2) . 3_445
Na5 O7 Sm1 100.99(9) . 3_445
Na4 O7 Sm1 93.75(9) 7_447 3_445
C29 O8 Na6 135.1(2) . 7_446
C29 O8 Sm1 96.5(2) . 3_445
Na6 O8 Sm1 98.49(10) 7_446 3_445
C30 O9 Na4 168.9(2) . .
C30 O9 Sm2 91.9(2) . 5_557
Na4 O9 Sm2 99.03(10) . 5_557
N27 O10 Sm2 94.1(3) . .
C30 O11 Na6 163.2(3) . .
C30 O11 Sm2 95.7(2) . 5_557
Na6 O11 Sm2 99.16(10) . 5_557
C34 O12 Na5 137.6(2) . 5_547
C34 O12 Na4 120.9(2) . 8_545
Na5 O12 Na4 98.08(9) 5_547 8_545
C34 O12 Sm2 92.2(2) . 7_547
Na5 O12 Sm2 102.25(10) 5_547 7_547
Na4 O12 Sm2 93.32(9) 8_545 7_547
C34 O13 Sm2 95.8(2) . 7_547
N27 O14 Sm1 94.4(3) . .
N27 O15 Sm1 95.8(2) . .
N27 O15 Sm2 95.6(2) . .
Sm1 O15 Sm2 168.53(16) . .
N27 O15 Na4 106.32(7) . 5_557
Sm1 O15 Na4 88.71(7) . 5_557
Sm2 O15 Na4 88.07(7) . 5_557
N27 O15 Na4 106.32(7) . 2_557
Sm1 O15 Na4 88.71(7) . 2_557
Sm2 O15 Na4 88.07(7) . 2_557
Na4 O15 Na4 147.35(15) 5_557 2_557
C37 O16 Sm1 94.7(2) . .
C37 O17 Na4 169.4(3) . 2_557
C37 O17 Sm1 91.8(2) . .
Na4 O17 Sm1 98.80(10) 2_557 .
C76 O19 Zn3 157.8(4) . .
C36 N23 C39 107.1(3) . .
C36 N23 Zn3 125.9(2) . .
C39 N23 Zn3 125.5(2) . .
C45 N24 C42 106.8(3) . .
C45 N24 Zn3 124.9(2) . .
C42 N24 Zn3 124.1(2) . .
C41 N25 C50 107.0(3) . .
C41 N25 Zn3 126.0(2) . .
C50 N25 Zn3 126.9(2) . .
C33 N26 C53 106.7(3) . .
C33 N26 Zn3 126.5(2) . .
C53 N26 Zn3 126.6(2) . .
O14 N27 O10 127.1(5) . .
O14 N27 O15 116.2(4) . .
O10 N27 O15 116.7(4) . .
O14 N27 Sm1 59.7(2) . .
O10 N27 Sm1 173.2(4) . .
O15 N27 Sm1 56.5(2) . .
O14 N27 Sm2 173.0(4) . .
O10 N27 Sm2 59.9(3) . .
O15 N27 Sm2 56.8(2) . .
Sm1 N27 Sm2 113.28(18) . .
O8 C29 O7 121.0(3) . .
O8 C29 C31 119.6(3) . .
O7 C29 C31 119.4(3) . .
O8 C29 Sm1 58.35(18) . 3_445
O7 C29 Sm1 62.73(19) . 3_445
C31 C29 Sm1 175.6(3) . 3_445
O11 C30 O9 119.8(3) . .
O11 C30 C32 120.4(3) . .
O9 C30 C32 119.8(3) . .
O11 C30 Sm2 58.46(18) . 5_557
O9 C30 Sm2 61.61(19) . 5_557
C32 C30 Sm2 173.2(3) . 5_557
C58 C31 C66 118.0(4) . .
C58 C31 C29 121.9(3) . .
C66 C31 C29 120.2(3) . .
C65 C32 C44 119.6(4) . .
C65 C32 C30 120.0(3) . .
C44 C32 C30 120.3(3) . .
N26 C33 C48 125.5(3) . .
N26 C33 C67 109.5(3) . .
C48 C33 C67 125.0(4) . .
O13 C34 O12 120.4(3) . .
O13 C34 C38 120.0(3) . .
O12 C34 C38 119.6(3) . .
O13 C34 Sm2 58.73(19) . 7_547
O12 C34 Sm2 61.71(19) . 7_547
C38 C34 Sm2 177.3(3) . 7_547
C61 C35 C71 118.4(4) . .
C61 C35 C37 120.7(3) . .
C71 C35 C37 120.9(3) . .
N23 C36 C51 124.8(3) . .
N23 C36 C60 109.0(3) . .
C51 C36 C60 126.1(3) . .
O17 C37 O16 121.2(3) . .
O17 C37 C35 120.0(3) . .
O16 C37 C35 118.7(3) . .
O17 C37 Sm1 62.32(19) . .
O16 C37 Sm1 59.06(18) . .
C35 C37 Sm1 173.3(3) . .
C73 C38 C77 118.9(4) . .
C73 C38 C34 121.6(3) . .
C77 C38 C34 119.5(3) . .
N23 C39 C48 125.3(3) . .
N23 C39 C49 108.6(3) . .
C48 C39 C49 125.9(3) . .
C69 C40 C70 117.0(4) . .
C69 C40 C48 119.9(3) . .
C70 C40 C48 123.1(3) . .
N25 C41 C62 125.9(3) . .
N25 C41 C57 109.0(3) . .
C62 C41 C57 125.1(4) . .
N24 C42 C62 125.1(3) . .
N24 C42 C55 109.1(3) . .
C62 C42 C55 125.8(4) . .
C74 C43 C75 117.5(4) . .
C74 C43 C51 122.3(3) . .
C75 C43 C51 120.2(3) . .
C59 C44 C32 120.3(3) . .
N24 C45 C56 125.7(3) . .
N24 C45 C52 109.7(3) . .
C56 C45 C52 124.6(4) . .
C68 C46 C64 117.7(4) . .
C68 C46 C62 122.0(3) . .
C64 C46 C62 120.3(3) . .
C72 C47 C59 118.2(4) . .
C72 C47 C56 122.0(3) . .
C59 C47 C56 119.7(3) . .
C39 C48 C33 125.4(3) . .
C39 C48 C40 117.1(3) . .
C33 C48 C40 117.4(3) . .
C60 C49 C39 107.9(3) . .
N25 C50 C51 124.7(3) . .
N25 C50 C54 108.8(3) . .
C51 C50 C54 126.3(3) . .
C36 C51 C50 126.1(3) . .
C36 C51 C43 116.8(3) . .
C50 C51 C43 117.0(3) . .
C55 C52 C45 107.1(4) . .
N26 C53 C56 125.2(3) . .
N26 C53 C63 109.3(3) . .
C56 C53 C63 125.4(4) . .
C57 C54 C50 107.6(4) . .
C52 C55 C42 107.3(4) . .
C45 C56 C53 125.0(4) . .
C45 C56 C47 117.5(3) . .
C53 C56 C47 117.5(3) . .
C54 C57 C41 107.4(4) . .
C31 C58 C70 120.7(3) . .
C44 C59 C47 120.6(4) . .
C49 C60 C36 107.4(3) . .
C35 C61 C64 121.2(4) . .
C41 C62 C42 125.0(3) . .
C41 C62 C46 118.5(3) . .
C42 C62 C46 116.5(3) . .
C67 C63 C53 106.9(4) . .
C61 C64 C46 121.0(4) . .
C32 C65 C72 119.6(3) . .
C69 C66 C31 120.5(4) . .
C63 C67 C33 107.5(4) . .
C71 C68 C46 120.7(4) . .
C66 C69 C40 122.1(4) . .
C58 C70 C40 121.6(3) . .
C68 C71 C35 120.9(4) . .
C65 C72 C47 121.4(3) . .
C38 C73 C74 120.6(4) . .
C43 C74 C73 121.6(4) . .
C77 C75 C43 121.0(4) . .
O19 C76 O19 149.5(8) . 2_557
C75 C77 C38 120.3(4) . .

loop_
_geom_bond_atom_site_label_1
_geom_bond_atom_site_label_2
_geom_bond_distance
_geom_bond_site_symmetry_2
Sm1 O15 2.398(3) .
Sm1 O16 2.462(2) 6
Sm1 O16 2.462(2) .
Sm1 O14 2.479(3) .
Sm1 O8 2.511(2) 8_545
Sm1 O8 2.511(2) 3
Sm1 O17 2.535(3) .
Sm1 O17 2.535(3) 6
Sm1 O7 2.606(2) 3
Sm1 O7 2.606(2) 8_545
Sm1 C37 2.861(4) .
Sm1 C37 2.861(4) 6
Sm2 O15 2.421(3) .
Sm2 O11 2.471(2) 5_557
Sm2 O11 2.471(2) 2_557
Sm2 O10 2.496(4) .
Sm2 O13 2.500(2) 4_557
Sm2 O13 2.500(2) 7_547
Sm2 O9 2.539(3) 2_557
Sm2 O9 2.539(3) 5_557
Sm2 O12 2.565(2) 4_557
Sm2 O12 2.565(2) 7_547
Sm2 N27 2.879(5) .
Sm2 C30 2.885(4) 2_557
Zn3 N23 2.058(3) .
Zn3 N25 2.066(3) .
Zn3 O19 2.069(3) .
Zn3 N26 2.070(3) .
Zn3 N24 2.070(3) .
Na4 O20 2.221(4) .
Na4 O9 2.261(3) .
Na4 O17 2.283(3) 2_557
Na4 O7 2.408(3) 7_447
Na4 O12 2.461(3) 8_445
Na4 O15 2.8216(17) 5_557
Na4 Na5 3.645(2) 7_447
Na4 Sm2 3.6556(14) 5_557
Na4 Sm1 3.6617(14) 5_557
Na5 O22 2.136(11) .
Na5 O7 2.351(3) .
Na5 O7 2.351(3) 6_545
Na5 O12 2.365(3) 2_557
Na5 O12 2.365(3) 5_547
Na5 Na4 3.645(2) 4_447
Na5 Na4 3.645(2) 7_447
Na5 Sm1 3.828(2) 3_445
Na5 Sm2 3.840(2) 3_445
Na6 O11 2.247(3) 6
Na6 O11 2.247(3) .
Na6 O8 2.299(3) 7_446
Na6 O8 2.299(3) 4_456
Na6 O21 2.353(6) .
Na6 O18 2.489(5) .
Na6 Sm2 3.5944(19) 5_557
Na6 Sm1 3.6461(18) 5_556
O7 C29 1.276(4) .
O7 Na4 2.408(3) 7_447
O7 Sm1 2.606(2) 3_445
O8 C29 1.253(4) .
O8 Na6 2.299(3) 7_446
O8 Sm1 2.511(2) 3_445
O9 C30 1.286(4) .
O9 Sm2 2.539(2) 5_557
O10 N27 1.267(5) .
O11 C30 1.264(4) .
O11 Sm2 2.471(2) 5_557
O12 C34 1.280(4) .
O12 Na5 2.365(3) 5_547
O12 Na4 2.461(3) 8_545
O12 Sm2 2.565(2) 7_547
O13 C34 1.258(4) .
O13 Sm2 2.500(2) 7_547
O14 N27 1.255(6) .
O15 N27 1.338(6) .
O15 Na4 2.8216(17) 5_557
O15 Na4 2.8216(17) 2_557
O16 C37 1.272(4) .
O17 C37 1.250(4) .
O17 Na4 2.283(3) 2_557
O19 C76 1.147(3) .
N23 C36 1.374(5) .
N23 C39 1.385(5) .
N24 C45 1.363(5) .
N24 C42 1.374(5) .
N25 C41 1.364(5) .
N25 C50 1.371(5) .
N26 C33 1.368(5) .
N26 C53 1.369(5) .
C29 C31 1.494(5) .
C29 Sm1 2.931(4) 3_445
C30 C32 1.479(5) .
C30 Sm2 2.885(4) 5_557
C31 C58 1.372(5) .
C31 C66 1.392(5) .
C32 C65 1.390(5) .
C32 C44 1.396(5) .
C33 C48 1.407(5) .
C33 C67 1.438(5) .
C34 C38 1.481(5) .
C34 Sm2 2.910(4) 7_547
C35 C61 1.373(5) .
C35 C71 1.383(5) .
C35 C37 1.496(5) .
C36 C51 1.402(5) .
C36 C60 1.452(5) .
C38 C73 1.361(5) .
C38 C77 1.385(6) .
C39 C48 1.389(5) .
C39 C49 1.447(5) .
C40 C69 1.371(5) .
C40 C70 1.385(5) .
C40 C48 1.495(5) .
C41 C62 1.402(5) .
C41 C57 1.448(5) .
C42 C62 1.404(5) .
C42 C55 1.443(5) .
C43 C74 1.371(5) .
C43 C75 1.392(6) .
C43 C51 1.492(5) .
C44 C59 1.387(5) .
C45 C56 1.408(5) .
C45 C52 1.442(5) .
C46 C68 1.390(5) .
C46 C64 1.391(5) .
C46 C62 1.493(5) .
C47 C72 1.394(5) .
C47 C59 1.403(5) .
C47 C56 1.481(5) .
C49 C60 1.340(6) .
C50 C51 1.404(5) .
C50 C54 1.444(5) .
C52 C55 1.344(6) .
C53 C56 1.414(5) .
C53 C63 1.447(6) .
C54 C57 1.327(6) .
C58 C70 1.377(5) .
C61 C64 1.375(5) .
C63 C67 1.343(6) .
C65 C72 1.393(5) .
C66 C69 1.368(6) .
C68 C71 1.382(6) .
C73 C74 1.388(6) .
C75 C77 1.383(6) .
C76 O19 1.147(3) 2_557

loop_
_platon_squeeze_void_nr
_platon_squeeze_void_average_x
_platon_squeeze_void_average_y
_platon_squeeze_void_average_z
_platon_squeeze_void_volume
_platon_squeeze_void_count_electrons
_platon_squeeze_void_content
1 -0.011 -0.003 -0.001 3820 1026 ' '
2 0.000 0.500 0.009 530 109 ' '
3 0.500 0.000 0.860 530 109 ' '
